data_9007474
loop_
_publ_author_name
'McIver, E. J.'

_publ_section_title
;
 The structure of bultfonteinite, Ca4Si2O10F2H6
;
_journal_name_full 'Acta Crystallographica'
_journal_page_first 551
_journal_page_last 558
_journal_paper_doi 10.1107/S0365110X63001456
_journal_volume 16
_journal_year 1963
_chemical_compound_source 'Bultfontein mine, Kimberley, South Africa'
_chemical_formula_sum 'Ca2 F H3 O5 Si'
_chemical_name_mineral Bultfonteinite
_space_group_IT_number 2
_symmetry_space_group_name_Hall '-P 1'
_symmetry_space_group_name_H-M 'P -1'
_cell_angle_alpha 93.95
_cell_angle_beta 91.32
_cell_angle_gamma 89.85
_cell_formula_units_Z 4
_cell_length_a 10.992
_cell_length_b 8.185
_cell_length_c 5.671
_cell_volume 508.870
_database_code_amcsd 0009278
_exptl_crystal_density_diffrn 2.744
_cod_original_formula_sum 'Ca2 Si F (O5 H3)'
_cod_database_code 9007474

loop_
_space_group_symop_operation_xyz
x,y,z
-x,-y,-z

loop_
_atom_site_label
_atom_site_fract_x
_atom_site_fract_y
_atom_site_fract_z
_atom_site_U_iso_or_equiv
_atom_site_type_symbol
_atom_site_attached_hydrogens
Ca1 0.13310 0.79380 0.78340 0.00836 Ca 0
Ca2 0.36950 0.79420 0.28730 0.00887 Ca 0
Ca3 0.12040 0.47590 0.24950 0.00963 Ca 0
Ca4 0.38290 0.47910 0.74480 0.01013 Ca 0
Si1 0.42660 0.24040 0.21460 0.00633 Si 0
Si2 0.07010 0.23970 0.73250 0.00633 Si 0
F1 0.25120 0.61860 0.02500 0.00545 F 0
F2 0.24780 0.62530 0.50610 0.00342 F 0
O-H3 0.04220 0.03820 0.70030 0.00507 O 1
O-H4 0.45800 0.03690 0.19630 0.00633 O 1
O5 0.27970 0.26780 0.18410 0.00671 O 0
O6 0.21920 0.27080 0.75930 0.00722 O 0
O7 0.01620 0.32800 0.49550 0.00469 O 0
O8 0.00180 0.31520 0.95970 0.00507 O 0
Wat9 0.19350 0.95640 0.16420 0.00887 O 2
Wat10 0.30940 0.95790 0.64880 0.01140 O 2
O11 0.49350 0.68300 0.98700 0.00671 O 0
O12 0.47950 0.31900 0.45750 0.00722 O 0

loop_
_cod_changelog_entry_id
_cod_changelog_entry_author
_cod_changelog_entry_date
_cod_changelog_entry_text
1
;cod-tools version 3.8.0
Id: cif_guess_AMCSD_atom_types 9574 2023-05-10 09:00:05Z saulius
;
2023-05-10T18:50:46+03:00
;Derived atom types and hydrogen counts
from atom names that follow the AMCSD naming convention
(Wat == water, O-H == hydroxyl).
;

loop_
_cod_related_entry_id
_cod_related_entry_database
_cod_related_entry_code
1 AMCSD 0009278
